data_7022929
loop_
_publ_author_name
'Ma, Ming-Li'
'Ji, Can'
'Zang, Shuang-Quan'

_publ_section_title
;
 Syntheses, structures, tunable emission and white light emitting Eu3+ and
 Tb3+ doped lanthanide metal-organic framework materials.
;
_journal_issue 29
_journal_name_full 'Dalton transactions (Cambridge, England : 2003)'
_journal_page_first 10579
_journal_page_last 10586
_journal_paper_doi 10.1039/c3dt50315a
_journal_volume 42
_journal_year 2013
_chemical_formula_moiety '2(C17 H8 O9 Pr), 2(C2 H8 N), 4(H O0.50), H2 O'
_chemical_formula_sum 'C38 H38 N2 O21 Pr2'
_chemical_formula_weight 1140.52
_chemical_name_systematic
;

?

;
_space_group_IT_number 20
_symmetry_cell_setting orthorhombic
_symmetry_space_group_name_Hall 'C 2c 2'
_symmetry_space_group_name_H-M 'C 2 2 21'
_atom_sites_solution_hydrogens geom
_atom_sites_solution_primary direct
_atom_sites_solution_secondary difmap
_audit_creation_method SHELXL-97
_cell_angle_alpha 90.00
_cell_angle_beta 90.00
_cell_angle_gamma 90.00
_cell_formula_units_Z 4
_cell_length_a 14.6650(12)
_cell_length_b 16.7949(10)
_cell_length_c 16.7292(9)
_cell_measurement_reflns_used 2355
_cell_measurement_temperature 296(2)
_cell_measurement_theta_max 29.2118
_cell_measurement_theta_min 3.0271
_cell_volume 4120.4(5)
_computing_cell_refinement 'Bruker FRAMBO'
_computing_data_collection 'Bruker FRAMBO'
_computing_data_reduction 'Bruker SAINT'
_computing_molecular_graphics 'Bruker SHELXTL'
_computing_publication_material 'Bruker SHELXTL'
_computing_structure_refinement 'SHELXL-97 (Sheldrick, 1997)'
_computing_structure_solution 'SHELXS-97 (Sheldrick, 1990)'
_diffrn_ambient_temperature 296(2)
_diffrn_measured_fraction_theta_full 0.996
_diffrn_measured_fraction_theta_max 0.996
_diffrn_measurement_device_type 'multiwire proportional'
_diffrn_measurement_method 'phi and omega scans'
_diffrn_radiation_monochromator graphite
_diffrn_radiation_source 'fine-focus sealed tube'
_diffrn_radiation_type MoK\a
_diffrn_radiation_wavelength 0.71073
_diffrn_reflns_av_R_equivalents 0.0394
_diffrn_reflns_av_unetI/netI 0.0829
_diffrn_reflns_limit_h_max 12
_diffrn_reflns_limit_h_min -17
_diffrn_reflns_limit_k_max 9
_diffrn_reflns_limit_k_min -19
_diffrn_reflns_limit_l_max 13
_diffrn_reflns_limit_l_min -19
_diffrn_reflns_number 5202
_diffrn_reflns_theta_full 25.00
_diffrn_reflns_theta_max 25.00
_diffrn_reflns_theta_min 3.44
_exptl_absorpt_coefficient_mu 2.425
_exptl_absorpt_correction_T_max 0.6558
_exptl_absorpt_correction_T_min 0.6299
_exptl_absorpt_correction_type multi-scan
_exptl_absorpt_process_details 'SADABS (Bruker, 2005)'
_exptl_crystal_colour colourless
_exptl_crystal_density_diffrn 1.839
_exptl_crystal_density_method 'not measured'
_exptl_crystal_description prism
_exptl_crystal_F_000 2264
_exptl_crystal_size_max 0.21
_exptl_crystal_size_mid 0.20
_exptl_crystal_size_min 0.19
_refine_diff_density_max 2.036
_refine_diff_density_min -1.288
_refine_diff_density_rms 0.209
_refine_ls_abs_structure_details 'Flack H D (1983), Acta Cryst. A39, 876-881'
_refine_ls_abs_structure_Flack 0.00(5)
_refine_ls_extinction_method none
_refine_ls_goodness_of_fit_ref 1.084
_refine_ls_hydrogen_treatment constr
_refine_ls_matrix_type full
_refine_ls_number_parameters 278
_refine_ls_number_reflns 3464
_refine_ls_number_restraints 384
_refine_ls_restrained_S_all 1.084
_refine_ls_R_factor_all 0.0747
_refine_ls_R_factor_gt 0.0659
_refine_ls_shift/su_max 0.000
_refine_ls_shift/su_mean 0.000
_refine_ls_structure_factor_coef Fsqd
_refine_ls_weighting_details 'calc w=1/[\s^2^(Fo^2^)+(0.0787P)^2^+39.9970P] where P=(Fo^2^+2Fc^2^)/3'
_refine_ls_weighting_scheme calc
_refine_ls_wR_factor_gt 0.1546
_refine_ls_wR_factor_ref 0.1613
_reflns_number_gt 3073
_reflns_number_total 3464
_reflns_threshold_expression >2sigma(I)
_cod_data_source_file c3dt50315a.txt
_cod_data_source_block a3
_cod_depositor_comments
;
The following automatic conversions were performed:

'_symmetry_cell_setting' value 'Orthorhombic' changed to
'orthorhombic' according to
/home/saulius/struct/CIF-dictionaries/cif_core.dic dictionary named
'cif_core.dic' version 2.4.2 from 2011-04-26.

Automatic conversion script
Id: cif_fix_values 1891 2012-01-12 08:04:46Z andrius 
;
_cod_original_sg_symbol_H-M C222(1)
_cod_database_code 7022929

loop_
_symmetry_equiv_pos_as_xyz
'x, y, z'
'-x, -y, z+1/2'
'x, -y, -z'
'-x, y, -z+1/2'
'x+1/2, y+1/2, z'
'-x+1/2, -y+1/2, z+1/2'
'x+1/2, -y+1/2, -z'
'-x+1/2, y+1/2, -z+1/2'

loop_
_atom_site_label
_atom_site_type_symbol
_atom_site_fract_x
_atom_site_fract_y
_atom_site_fract_z
_atom_site_U_iso_or_equiv
_atom_site_adp_type
_atom_site_occupancy
_atom_site_symmetry_multiplicity
_atom_site_calc_flag
_atom_site_refinement_flags
_atom_site_disorder_assembly
_atom_site_disorder_group
Pr1 Pr 1.0000 0.33163(5) 0.2500 0.0217(3) Uani 1 2 d SU . .
Pr2 Pr 0.83765(6) 0.5000 0.0000 0.0219(3) Uani 1 2 d SU . .
O1 O 0.9486(9) 0.4016(8) 0.0226(5) 0.061(4) Uani 1 1 d U . .
O2 O 1.0460(6) 0.3545(5) 0.1129(5) 0.028(2) Uani 1 1 d U . .
O3 O 1.2292(10) 0.1147(9) 0.0332(8) 0.066(3) Uani 1 1 d U . .
O4 O 1.2232(11) 0.0745(9) -0.0857(8) 0.079(5) Uani 1 1 d U . .
O5 O 1.0392(10) 0.2712(9) -0.2390(11) 0.070(3) Uani 0.50 1 d PU A -1
C5' C 1.0392(10) 0.2712(9) -0.2390(11) 0.070(3) Uani 0.50 1 d PU A -1
H5'A H 1.0612 0.2356 -0.2580 0.084 Uiso 0.50 1 d PR A -1
H5'B H 1.0671 0.3174 -0.2624 0.084 Uiso 0.50 1 d PR A -1
O6 O 0.8685(6) 0.5351(5) 0.1379(5) 0.029(2) Uani 1 1 d U . .
O7 O 0.8950(8) 0.4356(7) 0.2219(6) 0.046(3) Uani 1 1 d U . .
O8 O 0.5701(10) 0.7210(9) 0.3347(8) 0.077(5) Uani 1 1 d U . .
O9 O 0.6451(8) 0.7506(6) 0.2259(6) 0.044(3) Uani 1 1 d U . .
O10 O 0.7771(10) 0.5355(9) 0.4880(11) 0.068(3) Uani 0.50 1 d PU B -1
C10' C 0.7771(10) 0.5355(9) 0.4880(11) 0.068(3) Uani 0.50 1 d PU B -1
H10A H 0.7350 0.5562 0.5102 0.082 Uiso 0.50 1 d PR B -1
H10B H 0.8313 0.5589 0.5100 0.082 Uiso 0.50 1 d PR B -1
O1W O 0.0458(18) 0.0724(16) 0.1240(18) 0.190(11) Uani 1 1 d U . .
H1WA H 0.0149 0.1145 0.1345 0.284 Uiso 1 1 d R . .
H1WB H 0.0893 0.0871 0.1061 0.284 Uiso 1 1 d R . .
O2W O 0.979(4) 0.0000 0.0000 0.160 Uani 0.50 2 d SPU . .
H2WB H 0.9938 0.0228 0.0363 0.239 Uiso 0.50 1 d PR . .
O3W O 1.0000 0.971(4) 0.2500 0.160 Uani 0.50 2 d SPU . .
H3WB H 0.9860 1.0024 0.2880 0.240 Uiso 0.50 1 d PR . .
N1 N 0.204(2) 0.2135(15) 0.6423(15) 0.163 Uani 1 1 d DU . .
H1A H 0.1811 0.2333 0.6731 0.196 Uiso 1 1 d R . .
H1B H 0.2629 0.2291 0.6442 0.196 Uiso 1 1 d R . .
C1 C 1.0107(13) 0.3569(8) 0.0434(8) 0.041(4) Uani 1 1 d U . .
C2 C 1.2004(14) 0.1233(12) -0.0366(11) 0.054(4) Uani 1 1 d U . .
C3 C 1.0501(9) 0.3064(8) -0.0192(7) 0.028(3) Uani 1 1 d U . .
C4 C 1.1085(8) 0.2428(7) 0.0028(11) 0.025(2) Uani 1 1 d U . .
H4 H 1.1238 0.2351 0.0562 0.030 Uiso 1 1 calc R . .
C5 C 1.1427(10) 0.1922(10) -0.0555(8) 0.037(3) Uani 1 1 d U . .
C6 C 1.1182(13) 0.2071(11) -0.1356(9) 0.052(4) Uani 1 1 d U A .
H6 H 1.1371 0.1716 -0.1748 0.063 Uiso 1 1 calc R . .
C7 C 1.0664(13) 0.2733(11) -0.1582(11) 0.052(3) Uani 1 1 d U . .
C8 C 1.0255(10) 0.3155(11) -0.0968(9) 0.047(4) Uani 1 1 d U A .
H8 H 0.9794 0.3515 -0.1093 0.057 Uiso 1 1 calc R . .
C9 C 0.8625(9) 0.5033(10) 0.2057(7) 0.033(3) Uani 1 1 d U . .
C10 C 0.6334(11) 0.7065(9) 0.2878(8) 0.033(3) Uani 1 1 d U . .
C11 C 0.8129(10) 0.5459(7) 0.2686(7) 0.027(3) Uani 1 1 d U . .
C12 C 0.7542(9) 0.6067(7) 0.2490(11) 0.032(3) Uani 1 1 d U . .
H12 H 0.7500 0.6238 0.1963 0.039 Uiso 1 1 calc R . .
C13 C 0.7010(11) 0.6430(9) 0.3078(8) 0.038(3) Uani 1 1 d U . .
C14 C 0.7138(14) 0.6190(11) 0.3888(9) 0.055(5) Uani 1 1 d U B .
H14 H 0.6819 0.6406 0.4253 0.066 Uiso 1 1 d R . .
C15 C 0.7763(13) 0.5622(11) 0.4090(10) 0.050(3) Uani 1 1 d U . .
C16 C 0.8229(13) 0.5197(10) 0.3482(9) 0.056(5) Uani 1 1 d U B .
H16 H 0.8590 0.4758 0.3604 0.067 Uiso 1 1 calc R . .
C17 C 0.166(3) 0.2385(18) 0.5664(18) 0.160(3) Uani 1 1 d DU . .
H17A H 0.1892 0.2109 0.5288 0.240 Uiso 1 1 d R . .
H17B H 0.1799 0.2937 0.5576 0.240 Uiso 1 1 d R . .
H17C H 0.1014 0.2311 0.5673 0.240 Uiso 1 1 d R . .
C18 C 0.201(3) 0.1286(17) 0.6579(19) 0.183(3) Uani 1 1 d DU . .
H18A H 0.2267 0.1177 0.7094 0.275 Uiso 1 1 d R . .
H18B H 0.2281 0.1059 0.6251 0.275 Uiso 1 1 d R . .
H18C H 0.1383 0.1113 0.6571 0.275 Uiso 1 1 d R . .

loop_
_atom_site_aniso_label
_atom_site_aniso_U_11
_atom_site_aniso_U_22
_atom_site_aniso_U_33
_atom_site_aniso_U_23
_atom_site_aniso_U_13
_atom_site_aniso_U_12
Pr1 0.0316(5) 0.0215(5) 0.0120(4) 0.000 0.0002(4) 0.000
Pr2 0.0287(5) 0.0237(5) 0.0133(4) -0.0012(4) 0.000 0.000
O1 0.091(9) 0.076(8) 0.017(5) -0.010(5) -0.012(5) 0.055(7)
O2 0.030(3) 0.029(3) 0.024(2) 0.0005(18) -0.0004(18) 0.0008(19)
O3 0.069(4) 0.067(4) 0.063(4) -0.001(2) -0.002(2) 0.006(2)
O4 0.107(11) 0.079(10) 0.052(7) -0.021(6) -0.027(7) 0.059(8)
O5 0.070(4) 0.072(4) 0.068(4) -0.0008(14) -0.0008(14) 0.0022(14)
C5' 0.070(4) 0.072(4) 0.068(4) -0.0008(14) -0.0008(14) 0.0022(14)
O6 0.031(3) 0.029(3) 0.025(2) -0.0009(18) 0.0000(18) -0.0007(19)
O7 0.048(3) 0.046(3) 0.044(3) 0.0016(19) 0.0019(19) 0.0064(19)
O8 0.087(10) 0.089(10) 0.056(7) 0.041(7) 0.041(7) 0.069(8)
O9 0.045(3) 0.045(3) 0.043(3) 0.0057(19) 0.0026(19) 0.0034(19)
O10 0.071(4) 0.068(4) 0.066(4) 0.0014(14) 0.0004(14) 0.0036(14)
C10' 0.071(4) 0.068(4) 0.066(4) 0.0014(14) 0.0004(14) 0.0036(14)
O1W 0.189(11) 0.190(11) 0.190(11) -0.001(2) 0.001(2) 0.000(2)
O2W 0.156 0.166 0.156 0.000 0.000 0.000
O3W 0.157 0.167 0.157 0.000 0.000 0.000
N1 0.153 0.183 0.153 -0.001 0.000 0.000
C1 0.065(10) 0.031(7) 0.027(5) 0.008(5) -0.004(6) 0.026(7)
C2 0.065(12) 0.056(10) 0.040(7) -0.016(6) -0.002(7) 0.019(8)
C3 0.028(3) 0.028(3) 0.027(3) 0.0008(19) 0.0005(19) 0.0007(19)
C4 0.031(6) 0.033(6) 0.012(5) 0.004(5) 0.002(6) 0.007(5)
C5 0.030(8) 0.054(8) 0.025(6) -0.020(5) -0.003(5) 0.005(6)
C6 0.065(11) 0.064(10) 0.027(6) -0.025(6) 0.000(7) 0.016(8)
C7 0.052(4) 0.053(4) 0.050(4) -0.002(2) 0.000(2) 0.002(2)
C8 0.032(9) 0.073(11) 0.037(5) 0.008(6) -0.001(6) 0.028(8)
C9 0.047(8) 0.036(6) 0.016(4) -0.003(5) -0.010(5) 0.010(6)
C10 0.050(8) 0.026(7) 0.023(6) 0.001(5) 0.015(5) 0.007(6)
C11 0.034(7) 0.025(6) 0.022(5) 0.009(5) 0.001(5) 0.001(5)
C12 0.046(8) 0.030(6) 0.021(5) 0.001(7) 0.004(6) 0.006(5)
C13 0.050(9) 0.040(8) 0.025(6) -0.002(5) 0.010(6) 0.016(6)
C14 0.089(13) 0.057(10) 0.018(5) -0.011(6) 0.008(7) 0.027(8)
C15 0.051(4) 0.051(4) 0.048(3) -0.001(2) 0.001(2) 0.003(2)
C16 0.078(11) 0.058(11) 0.033(5) -0.001(6) -0.016(7) 0.038(9)
C17 0.160(4) 0.161(4) 0.159(3) 0.000(2) -0.001(2) 0.000(2)
C18 0.183(4) 0.183(2) 0.183(4) 0.001(2) 0.000(2) 0.001(2)

loop_
_atom_type_symbol
_atom_type_description
_atom_type_scat_dispersion_real
_atom_type_scat_dispersion_imag
_atom_type_scat_source
C C 0.0033 0.0016 'International Tables Vol C Tables 4.2.6.8 and 6.1.1.4'
H H 0.0000 0.0000 'International Tables Vol C Tables 4.2.6.8 and 6.1.1.4'
N N 0.0061 0.0033 'International Tables Vol C Tables 4.2.6.8 and 6.1.1.4'
O O 0.0106 0.0060 'International Tables Vol C Tables 4.2.6.8 and 6.1.1.4'
Pr Pr -0.2180 2.8214 'International Tables Vol C Tables 4.2.6.8 and 6.1.1.4'

loop_
_geom_angle_atom_site_label_1
_geom_angle_atom_site_label_2
_geom_angle_atom_site_label_3
_geom_angle
_geom_angle_site_symmetry_1
_geom_angle_site_symmetry_3
O7 Pr1 O7 85.4(6) 4_755 .
O7 Pr1 O2 83.7(3) 4_755 .
O7 Pr1 O2 82.9(3) . .
O7 Pr1 O2 82.9(3) 4_755 4_755
O7 Pr1 O2 83.7(3) . 4_755
O2 Pr1 O2 161.8(4) . 4_755
O7 Pr1 O8 155.0(3) 4_755 8_645
O7 Pr1 O8 99.4(5) . 8_645
O2 Pr1 O8 72.6(3) . 8_645
O2 Pr1 O8 121.9(3) 4_755 8_645
O7 Pr1 O8 99.4(5) 4_755 5_545
O7 Pr1 O8 155.0(3) . 5_545
O2 Pr1 O8 121.9(3) . 5_545
O2 Pr1 O8 72.6(3) 4_755 5_545
O8 Pr1 O8 86.6(8) 8_645 5_545
O7 Pr1 O9 154.1(3) 4_755 8_645
O7 Pr1 O9 83.3(4) . 8_645
O2 Pr1 O9 117.7(3) . 8_645
O2 Pr1 O9 72.7(3) 4_755 8_645
O8 Pr1 O9 50.6(3) 8_645 8_645
O8 Pr1 O9 82.0(5) 5_545 8_645
O7 Pr1 O9 83.3(4) 4_755 5_545
O7 Pr1 O9 154.1(3) . 5_545
O2 Pr1 O9 72.7(3) . 5_545
O2 Pr1 O9 117.7(3) 4_755 5_545
O8 Pr1 O9 82.0(5) 8_645 5_545
O8 Pr1 O9 50.6(3) 5_545 5_545
O9 Pr1 O9 115.7(5) 8_645 5_545
O7 Pr1 C10 178.2(4) 4_755 8_645
O7 Pr1 C10 93.0(4) . 8_645
O2 Pr1 C10 95.4(3) . 8_645
O2 Pr1 C10 97.6(3) 4_755 8_645
O8 Pr1 C10 24.8(4) 8_645 8_645
O8 Pr1 C10 82.4(5) 5_545 8_645
O9 Pr1 C10 25.8(3) 8_645 8_645
O9 Pr1 C10 98.0(4) 5_545 8_645
O7 Pr1 C10 93.0(4) 4_755 5_545
O7 Pr1 C10 178.2(4) . 5_545
O2 Pr1 C10 97.6(3) . 5_545
O2 Pr1 C10 95.4(3) 4_755 5_545
O8 Pr1 C10 82.4(5) 8_645 5_545
O8 Pr1 C10 24.8(4) 5_545 5_545
O9 Pr1 C10 98.0(4) 8_645 5_545
O9 Pr1 C10 25.8(3) 5_545 5_545
C10 Pr1 C10 88.7(6) 8_645 5_545
O1 Pr2 O1 92.4(7) 3_565 .
O1 Pr2 O6 83.6(3) 3_565 3_565
O1 Pr2 O6 81.5(3) . 3_565
O1 Pr2 O6 81.5(3) 3_565 .
O1 Pr2 O6 83.6(3) . .
O6 Pr2 O6 158.5(5) 3_565 .
O1 Pr2 O4 91.2(5) 3_565 5_455
O1 Pr2 O4 153.6(4) . 5_455
O6 Pr2 O4 72.9(4) 3_565 5_455
O6 Pr2 O4 122.8(4) . 5_455
O1 Pr2 O4 153.6(4) 3_565 7_455
O1 Pr2 O4 91.2(5) . 7_455
O6 Pr2 O4 122.8(4) 3_565 7_455
O6 Pr2 O4 72.9(4) . 7_455
O4 Pr2 O4 97.2(8) 5_455 7_455
O1 Pr2 O3 157.7(4) 3_565 7_455
O1 Pr2 O3 86.3(5) . 7_455
O6 Pr2 O3 74.1(4) 3_565 7_455
O6 Pr2 O3 120.4(4) . 7_455
O4 Pr2 O3 80.6(5) 5_455 7_455
O4 Pr2 O3 48.7(4) 7_455 7_455
O1 Pr2 O3 86.3(5) 3_565 5_455
O1 Pr2 O3 157.7(4) . 5_455
O6 Pr2 O3 120.4(4) 3_565 5_455
O6 Pr2 O3 74.1(4) . 5_455
O4 Pr2 O3 48.7(4) 5_455 5_455
O4 Pr2 O3 80.6(5) 7_455 5_455
O3 Pr2 O3 103.1(7) 7_455 5_455
O1 Pr2 C2 177.2(4) 3_565 7_455
O1 Pr2 C2 86.9(5) . 7_455
O6 Pr2 C2 98.9(4) 3_565 7_455
O6 Pr2 C2 95.8(4) . 7_455
O4 Pr2 C2 90.7(6) 5_455 7_455
O4 Pr2 C2 23.9(4) 7_455 7_455
O3 Pr2 C2 24.9(4) 7_455 7_455
O3 Pr2 C2 93.4(5) 5_455 7_455
O1 Pr2 C2 86.9(5) 3_565 5_455
O1 Pr2 C2 177.2(4) . 5_455
O6 Pr2 C2 95.8(4) 3_565 5_455
O6 Pr2 C2 98.9(4) . 5_455
O4 Pr2 C2 23.9(4) 5_455 5_455
O4 Pr2 C2 90.7(6) 7_455 5_455
O3 Pr2 C2 93.4(5) 7_455 5_455
O3 Pr2 C2 24.9(4) 5_455 5_455
C2 Pr2 C2 94.0(8) 7_455 5_455
C1 O1 Pr2 170.7(11) . .
C1 O2 Pr1 139.1(11) . .
C2 O3 Pr2 95.5(11) . 5_545
C2 O4 Pr2 97.7(11) . 5_545
C7 O5 H5'A 107.8 . .
C7 O5 H5'B 104.5 . .
H5'A O5 H5'B 106.8 . .
C9 O6 Pr2 138.0(10) . .
C9 O7 Pr1 161.7(11) . .
C10 O8 Pr1 95.4(9) . 5_455
C10 O9 Pr1 94.0(9) . 5_455
C15 O10 H10A 107.1 . .
C15 O10 H10B 103.8 . .
H10A O10 H10B 106.6 . .
H1WA O1W H1WB 105.2 . .
C17 N1 C18 115.3(2) . .
C17 N1 H1A 108.8 . .
C18 N1 H1A 108.4 . .
C17 N1 H1B 108.2 . .
C18 N1 H1B 108.2 . .
H1A N1 H1B 107.5 . .
O1 C1 O2 125.5(13) . .
O1 C1 C3 116.2(12) . .
O2 C1 C3 118.2(13) . .
O4 C2 O3 117.5(18) . .
O4 C2 C5 123.3(16) . .
O3 C2 C5 119.1(16) . .
O4 C2 Pr2 58.4(10) . 5_545
O3 C2 Pr2 59.6(10) . 5_545
C5 C2 Pr2 172.1(14) . 5_545
C8 C3 C4 119.7(14) . .
C8 C3 C1 120.9(13) . .
C4 C3 C1 119.2(12) . .
C5 C4 C3 119.8(15) . .
C5 C4 H4 120.1 . .
C3 C4 H4 120.1 . .
C4 C5 C6 117.8(15) . .
C4 C5 C2 122.7(13) . .
C6 C5 C2 119.4(14) . .
C7 C6 C5 122.5(14) . .
C7 C6 H6 118.7 . .
C5 C6 H6 118.7 . .
C8 C7 C6 116.2(15) . .
C8 C7 O5 127.0(17) . .
C6 C7 O5 113.2(15) . .
C3 C8 C7 122.5(15) . .
C3 C8 H8 118.8 . .
C7 C8 H8 118.8 . .
O6 C9 O7 123.4(13) . .
O6 C9 C11 118.3(13) . .
O7 C9 C11 118.3(11) . .
O8 C10 O9 119.7(14) . .
O8 C10 C13 119.7(13) . .
O9 C10 C13 120.3(13) . .
O8 C10 Pr1 59.8(8) . 5_455
O9 C10 Pr1 60.2(8) . 5_455
C13 C10 Pr1 179.4(10) . 5_455
C12 C11 C16 121.5(14) . .
C12 C11 C9 120.2(12) . .
C16 C11 C9 118.2(12) . .
C11 C12 C13 120.4(15) . .
C11 C12 H12 119.8 . .
C13 C12 H12 119.8 . .
C12 C13 C14 118.2(15) . .
C12 C13 C10 121.6(13) . .
C14 C13 C10 120.1(13) . .
C15 C14 C13 121.3(15) . .
C15 C14 H14 119.4 . .
C13 C14 H14 119.3 . .
C14 C15 O10 117.6(16) . .
C14 C15 C16 119.9(15) . .
O10 C15 C16 120.9(16) . .
C11 C16 C15 118.0(14) . .
C11 C16 H16 121.0 . .
C15 C16 H16 121.0 . .
N1 C17 H17A 109.8 . .
N1 C17 H17B 109.5 . .
H17A C17 H17B 109.5 . .
N1 C17 H17C 109.2 . .
H17A C17 H17C 109.5 . .
H17B C17 H17C 109.5 . .
N1 C18 H18A 109.5 . .
N1 C18 H18B 109.7 . .
H18A C18 H18B 109.5 . .
N1 C18 H18C 109.2 . .
H18A C18 H18C 109.5 . .
H18B C18 H18C 109.5 . .

loop_
_geom_bond_atom_site_label_1
_geom_bond_atom_site_label_2
_geom_bond_distance
_geom_bond_site_symmetry_2
Pr1 O7 2.375(12) 4_755
Pr1 O7 2.375(12) .
Pr1 O2 2.422(9) .
Pr1 O2 2.422(9) 4_755
Pr1 O8 2.552(11) 8_645
Pr1 O8 2.552(11) 5_545
Pr1 O9 2.557(11) 8_645
Pr1 O9 2.557(11) 5_545
Pr1 C10 2.940(15) 8_645
Pr1 C10 2.940(15) 5_545
Pr2 O1 2.349(11) 3_565
Pr2 O1 2.349(11) .
Pr2 O6 2.423(9) 3_565
Pr2 O6 2.423(9) .
Pr2 O4 2.537(12) 5_455
Pr2 O4 2.537(12) 7_455
Pr2 O3 2.559(14) 7_455
Pr2 O3 2.559(14) 5_455
Pr2 C2 2.953(19) 7_455
Pr2 C2 2.953(19) 5_455
O1 C1 1.230(19) .
O2 C1 1.273(17) .
O3 C2 1.25(2) .
O3 Pr2 2.559(14) 5_545
O4 C2 1.21(2) .
O4 Pr2 2.537(12) 5_545
O5 C7 1.41(2) .
O5 H5'A 0.7499 .
O5 H5'B 0.9605 .
O6 C9 1.258(16) .
O7 C9 1.262(19) .
O8 C10 1.240(18) .
O8 Pr1 2.552(11) 5_455
O9 C10 1.285(16) .
O9 Pr1 2.557(11) 5_455
O10 C15 1.40(2) .
O10 H10A 0.8000 .
O10 H10B 0.9600 .
O1W H1WA 0.8576 .
O1W H1WB 0.7468 .
O2W H2WB 0.7501 .
O3W H3WB 0.8496 .
N1 C17 1.449(2) .
N1 C18 1.450(2) .
N1 H1A 0.7000 .
N1 H1B 0.8999 .
C1 C3 1.467(19) .
C2 C5 1.47(2) .
C2 Pr2 2.953(19) 5_545
C3 C8 1.357(19) .
C3 C4 1.417(18) .
C4 C5 1.39(2) .
C4 H4 0.9300 .
C5 C6 1.41(2) .
C6 C7 1.40(3) .
C6 H6 0.9300 .
C7 C8 1.38(2) .
C8 H8 0.9300 .
C9 C11 1.466(18) .
C10 C13 1.49(2) .
C10 Pr1 2.940(15) 5_455
C11 C12 1.375(19) .
C11 C16 1.410(18) .
C12 C13 1.40(2) .
C12 H12 0.9300 .
C13 C14 1.43(2) .
C14 C15 1.37(3) .
C14 H14 0.8500 .
C15 C16 1.42(2) .
C16 H16 0.9300 .
C17 H17A 0.8501 .
C17 H17B 0.9600 .
C17 H17C 0.9600 .
C18 H18A 0.9599 .
C18 H18B 0.7800 .
C18 H18C 0.9600 .
